data_4509438
loop_
_publ_author_name
'Kohmoto, Shigeo'
'Kuroda, Yu'
'Someya, Yasunobu'
'Kishikawa, Keiki'
'Masu, Hyuma'
'Yamaguchi, Kentaro'
'Azumaya, Isao'

_publ_section_title
;
 Hydrogen-Bonded Dimers of 3,5-Bis(hydroxymethyl)benzoic Acids: Novel
 Supramolecular Tectons
;
_journal_issue 8
_journal_name_full 'Crystal Growth &amp; Design'
_journal_page_first 3457
_journal_paper_doi 10.1021/cg9000347
_journal_volume 9
_journal_year 2009
_chemical_formula_sum 'C17 H26 O5'
_chemical_formula_weight 310.38
_chemical_name_systematic
; 
 ? 
;
_space_group_IT_number 14
_symmetry_cell_setting monoclinic
_symmetry_space_group_name_Hall '-P 2ybc'
_symmetry_space_group_name_H-M 'P 1 21/c 1'
_atom_sites_solution_hydrogens geom
_atom_sites_solution_primary direct
_atom_sites_solution_secondary difmap
_audit_creation_method SHELXL-97
_cell_angle_alpha 90.00
_cell_angle_beta 92.0790(10)
_cell_angle_gamma 90.00
_cell_formula_units_Z 4
_cell_length_a 4.5381(5)
_cell_length_b 28.883(3)
_cell_length_c 13.2464(14)
_cell_measurement_reflns_used 2737
_cell_measurement_temperature 200
_cell_measurement_theta_max 25.44
_cell_measurement_theta_min 2.62
_cell_volume 1735.1(3)
_computing_cell_refinement 'APEX2 (Bruker AXS, 2006)'
_computing_data_collection 'APEX2 (Bruker AXS, 2006)'
_computing_data_reduction 'SAINT (Bruker AXS, 2004)'
_computing_molecular_graphics 'XSHEL (Bruker AXS,2002)'
_computing_publication_material 'XCIF (Bruker AXS, 2001)'
_computing_structure_refinement 'SHELXL-97 (Sheldrick, 1997)'
_computing_structure_solution 'SHELXS-97 (Sheldrick, 1997)'
_diffrn_ambient_temperature 200
_diffrn_detector_area_resol_mean 8.333
_diffrn_measured_fraction_theta_full 0.995
_diffrn_measured_fraction_theta_max 0.908
_diffrn_measurement_device_type 'Bruker APEXII CCD area detector'
_diffrn_measurement_method 'phi and omega scans'
_diffrn_radiation_monochromator graphite
_diffrn_radiation_source 'sealed tube'
_diffrn_radiation_type MoK\a
_diffrn_radiation_wavelength 0.71073
_diffrn_reflns_av_R_equivalents 0.0190
_diffrn_reflns_av_sigmaI/netI 0.0267
_diffrn_reflns_limit_h_max 5
_diffrn_reflns_limit_h_min -5
_diffrn_reflns_limit_k_max 31
_diffrn_reflns_limit_k_min -35
_diffrn_reflns_limit_l_max 16
_diffrn_reflns_limit_l_min -15
_diffrn_reflns_number 8185
_diffrn_reflns_theta_full 25.00
_diffrn_reflns_theta_max 27.04
_diffrn_reflns_theta_min 1.69
_exptl_absorpt_coefficient_mu 0.086
_exptl_absorpt_correction_T_max 0.9830
_exptl_absorpt_correction_T_min 0.9663
_exptl_absorpt_correction_type empirical
_exptl_absorpt_process_details
;
SADABS Sheldrick 1996
;
_exptl_crystal_colour colourless
_exptl_crystal_density_diffrn 1.188
_exptl_crystal_density_method 'not measured'
_exptl_crystal_description plate
_exptl_crystal_F_000 672
_exptl_crystal_size_max 0.40
_exptl_crystal_size_mid 0.40
_exptl_crystal_size_min 0.20
_refine_diff_density_max 0.313
_refine_diff_density_min -0.360
_refine_diff_density_rms 0.049
_refine_ls_extinction_method none
_refine_ls_goodness_of_fit_ref 1.046
_refine_ls_hydrogen_treatment constr
_refine_ls_matrix_type full
_refine_ls_number_parameters 203
_refine_ls_number_reflns 3454
_refine_ls_number_restraints 0
_refine_ls_restrained_S_all 1.046
_refine_ls_R_factor_all 0.0818
_refine_ls_R_factor_gt 0.0619
_refine_ls_shift/su_max 0.000
_refine_ls_shift/su_mean 0.000
_refine_ls_structure_factor_coef Fsqd
_refine_ls_weighting_details 'calc w=1/[\s^2^(Fo^2^)+(0.0826P)^2^+1.2550P] where P=(Fo^2^+2Fc^2^)/3'
_refine_ls_weighting_scheme calc
_refine_ls_wR_factor_gt 0.1683
_refine_ls_wR_factor_ref 0.1820
_reflns_number_gt 2562
_reflns_number_total 3454
_reflns_threshold_expression >2sigma(I)
_cod_data_source_file cg9000347sup1.cif
_cod_data_source_block 4(a0811271mas)
_cod_depositor_comments
;
The following automatic conversions were performed:

'_symmetry_cell_setting' value 'Monoclinic' changed to 'monoclinic'
according to /home/saulius/struct/CIF-dictionaries/cif_core.dic
dictionary named 'cif_core.dic' version 2.4.2 from 2011-04-26.

Automatic conversion script
Id: cif_fix_values 1891 2012-01-12 08:04:46Z andrius 
;
_cod_original_sg_symbol_H-M 'P2(1)/c  '
_cod_database_code 4509438

loop_
_symmetry_equiv_pos_as_xyz
'x, y, z'
'-x, y+1/2, -z+1/2'
'-x, -y, -z'
'x, -y-1/2, z-1/2'

loop_
_atom_site_label
_atom_site_type_symbol
_atom_site_fract_x
_atom_site_fract_y
_atom_site_fract_z
_atom_site_U_iso_or_equiv
_atom_site_adp_type
_atom_site_occupancy
_atom_site_symmetry_multiplicity
_atom_site_calc_flag
_atom_site_refinement_flags
C1 C -0.0882(6) 0.83550(8) 1.16160(17) 0.0384(6) Uani 1 1 d .
C2 C -0.2461(9) 0.91103(10) 1.1166(2) 0.0663(9) Uani 1 1 d .
H2A H -0.1669 0.9273 1.1775 0.080 Uiso 1 1 calc R
H2B H -0.4522 0.9018 1.1283 0.080 Uiso 1 1 calc R
C3 C -0.2353(15) 0.94105(18) 1.0292(4) 0.148(3) Uani 1 1 d .
H3A H -0.0292 0.9472 1.0140 0.222 Uiso 1 1 calc R
H3B H -0.3349 0.9703 1.0434 0.222 Uiso 1 1 calc R
H3C H -0.3343 0.9259 0.9711 0.222 Uiso 1 1 calc R
C4 C 0.0688(5) 0.79356(8) 1.12705(16) 0.0315(5) Uani 1 1 d .
C5 C 0.0192(5) 0.75208(8) 1.17590(16) 0.0342(5) Uani 1 1 d .
H5 H -0.1021 0.7516 1.2329 0.041 Uiso 1 1 calc R
C6 C 0.1436(5) 0.71111(8) 1.14311(16) 0.0315(5) Uani 1 1 d .
C7 C 0.3209(5) 0.71286(8) 1.05871(16) 0.0301(5) Uani 1 1 d .
C8 C 0.3794(5) 0.75450(8) 1.00937(16) 0.0306(5) Uani 1 1 d .
C9 C 0.2513(5) 0.79472(8) 1.04413(16) 0.0326(5) Uani 1 1 d .
H9 H 0.2877 0.8233 1.0114 0.039 Uiso 1 1 calc R
C10 C 0.0787(6) 0.66566(8) 1.19412(17) 0.0388(6) Uani 1 1 d .
H10A H -0.1274 0.6566 1.1769 0.047 Uiso 1 1 calc R
H10B H 0.2095 0.6415 1.1675 0.047 Uiso 1 1 calc R
C11 C 0.5757(5) 0.75433(9) 0.91916(18) 0.0388(6) Uani 1 1 d .
H11A H 0.7668 0.7398 0.9391 0.047 Uiso 1 1 calc R
H11B H 0.4822 0.7352 0.8649 0.047 Uiso 1 1 calc R
C12 C 0.2721(7) 0.64605(10) 0.9547(2) 0.0556(8) Uani 1 1 d .
H12A H 0.2574 0.6622 0.8888 0.067 Uiso 1 1 calc R
H12B H 0.0709 0.6429 0.9804 0.067 Uiso 1 1 calc R
C13 C 0.4025(7) 0.59986(9) 0.9417(2) 0.0519(7) Uani 1 1 d .
H13A H 0.4127 0.5844 1.0084 0.062 Uiso 1 1 calc R
H13B H 0.6076 0.6040 0.9202 0.062 Uiso 1 1 calc R
C14 C 0.2510(8) 0.56839(11) 0.8692(3) 0.0724(10) Uani 1 1 d .
H14A H 0.0442 0.5653 0.8897 0.087 Uiso 1 1 calc R
H14B H 0.2458 0.5838 0.8024 0.087 Uiso 1 1 calc R
C15 C 0.3680(8) 0.52132(10) 0.8556(2) 0.0630(8) Uani 1 1 d .
H15A H 0.5774 0.5246 0.8383 0.076 Uiso 1 1 calc R
H15B H 0.3659 0.5058 0.9222 0.076 Uiso 1 1 calc R
C16 C 0.2307(10) 0.48964(13) 0.7818(3) 0.0961(14) Uani 1 1 d .
H16A H 0.0223 0.4858 0.7999 0.115 Uiso 1 1 calc R
H16B H 0.2292 0.5054 0.7154 0.115 Uiso 1 1 calc R
C17 C 0.3510(12) 0.44345(11) 0.7675(3) 0.0981(15) Uani 1 1 d .
H17A H 0.5546 0.4459 0.7459 0.147 Uiso 1 1 calc R
H17B H 0.2317 0.4271 0.7157 0.147 Uiso 1 1 calc R
H17C H 0.3476 0.4263 0.8313 0.147 Uiso 1 1 calc R
O1 O -0.2251(5) 0.83791(6) 1.23799(14) 0.0564(6) Uani 1 1 d .
O2 O -0.0688(5) 0.87064(6) 1.09618(13) 0.0524(5) Uani 1 1 d .
O3 O 0.1188(4) 0.66744(6) 1.30163(11) 0.0370(4) Uani 1 1 d .
H3 H -0.0349 0.6778 1.3270 0.056 Uiso 1 1 calc R
O4 O 0.6282(4) 0.79933(6) 0.88095(13) 0.0434(5) Uani 1 1 d .
H4 H 0.4694 0.8106 0.8574 0.065 Uiso 1 1 calc R
O5 O 0.4537(3) 0.67266(5) 1.02507(11) 0.0354(4) Uani 1 1 d .

loop_
_atom_site_aniso_label
_atom_site_aniso_U_11
_atom_site_aniso_U_22
_atom_site_aniso_U_33
_atom_site_aniso_U_23
_atom_site_aniso_U_13
_atom_site_aniso_U_12
C1 0.0468(14) 0.0365(13) 0.0319(12) -0.0032(9) 0.0008(10) 0.0028(10)
C2 0.092(2) 0.0463(17) 0.0608(19) -0.0006(14) 0.0031(17) 0.0286(16)
C3 0.223(7) 0.109(4) 0.116(4) 0.056(3) 0.055(4) 0.101(4)
C4 0.0324(12) 0.0374(12) 0.0245(10) -0.0045(9) -0.0011(9) 0.0013(9)
C5 0.0366(13) 0.0412(13) 0.0252(10) -0.0032(9) 0.0058(9) -0.0005(10)
C6 0.0325(12) 0.0355(12) 0.0265(10) -0.0036(9) 0.0000(9) -0.0023(9)
C7 0.0258(11) 0.0358(12) 0.0284(10) -0.0070(9) -0.0027(8) 0.0016(9)
C8 0.0234(11) 0.0433(13) 0.0251(10) -0.0026(9) -0.0008(8) -0.0007(9)
C9 0.0328(12) 0.0381(12) 0.0269(11) 0.0010(9) -0.0010(9) -0.0016(9)
C10 0.0474(14) 0.0372(13) 0.0322(12) -0.0028(9) 0.0066(10) -0.0030(11)
C11 0.0305(12) 0.0517(15) 0.0346(12) 0.0004(10) 0.0063(10) 0.0016(10)
C12 0.0545(17) 0.0570(17) 0.0539(16) -0.0288(14) -0.0159(13) 0.0098(13)
C13 0.0609(18) 0.0409(14) 0.0530(16) -0.0096(12) -0.0101(13) 0.0010(12)
C14 0.063(2) 0.066(2) 0.087(2) -0.0425(18) -0.0120(17) 0.0094(16)
C15 0.090(2) 0.0387(15) 0.0591(18) -0.0062(13) -0.0093(16) -0.0051(15)
C16 0.102(3) 0.071(3) 0.113(3) -0.049(2) -0.023(3) 0.009(2)
C17 0.163(4) 0.0425(19) 0.087(3) -0.0147(18) -0.018(3) -0.008(2)
O1 0.0793(15) 0.0504(11) 0.0410(10) -0.0053(8) 0.0212(10) 0.0156(10)
O2 0.0736(14) 0.0410(10) 0.0432(10) 0.0042(8) 0.0112(9) 0.0165(9)
O3 0.0334(9) 0.0462(10) 0.0318(8) 0.0038(7) 0.0054(7) 0.0024(7)
O4 0.0297(9) 0.0607(12) 0.0401(9) 0.0118(8) 0.0075(7) -0.0004(8)
O5 0.0300(8) 0.0410(9) 0.0352(9) -0.0104(7) -0.0004(7) 0.0044(7)

loop_
_atom_type_symbol
_atom_type_description
_atom_type_scat_dispersion_real
_atom_type_scat_dispersion_imag
_atom_type_scat_source
C C 0.0033 0.0016 'International Tables Vol C Tables 4.2.6.8 and 6.1.1.4'
H H 0.0000 0.0000 'International Tables Vol C Tables 4.2.6.8 and 6.1.1.4'
O O 0.0106 0.0060 'International Tables Vol C Tables 4.2.6.8 and 6.1.1.4'

loop_
_geom_angle_atom_site_label_1
_geom_angle_atom_site_label_2
_geom_angle_atom_site_label_3
_geom_angle
O1 C1 O2 123.1(2)
O1 C1 C4 124.9(2)
O2 C1 C4 112.03(19)
O2 C2 C3 107.3(3)
O2 C2 H2A 110.3
C3 C2 H2A 110.3
O2 C2 H2B 110.3
C3 C2 H2B 110.3
H2A C2 H2B 108.5
C2 C3 H3A 109.5
C2 C3 H3B 109.5
H3A C3 H3B 109.5
C2 C3 H3C 109.5
H3A C3 H3C 109.5
H3B C3 H3C 109.5
C5 C4 C9 119.9(2)
C5 C4 C1 118.28(19)
C9 C4 C1 121.7(2)
C4 C5 C6 121.1(2)
C4 C5 H5 119.4
C6 C5 H5 119.4
C5 C6 C7 118.1(2)
C5 C6 C10 120.87(19)
C7 C6 C10 121.0(2)
O5 C7 C8 118.49(19)
O5 C7 C6 119.6(2)
C8 C7 C6 121.8(2)
C9 C8 C7 118.48(19)
C9 C8 C11 122.0(2)
C7 C8 C11 119.5(2)
C8 C9 C4 120.5(2)
C8 C9 H9 119.7
C4 C9 H9 119.7
O3 C10 C6 113.24(18)
O3 C10 H10A 108.9
C6 C10 H10A 108.9
O3 C10 H10B 108.9
C6 C10 H10B 108.9
H10A C10 H10B 107.7
O4 C11 C8 112.9(2)
O4 C11 H11A 109.0
C8 C11 H11A 109.0
O4 C11 H11B 109.0
C8 C11 H11B 109.0
H11A C11 H11B 107.8
O5 C12 C13 109.6(2)
O5 C12 H12A 109.7
C13 C12 H12A 109.7
O5 C12 H12B 109.7
C13 C12 H12B 109.7
H12A C12 H12B 108.2
C12 C13 C14 117.1(3)
C12 C13 H13A 108.0
C14 C13 H13A 108.0
C12 C13 H13B 108.0
C14 C13 H13B 108.0
H13A C13 H13B 107.3
C15 C14 C13 119.2(3)
C15 C14 H14A 107.5
C13 C14 H14A 107.5
C15 C14 H14B 107.5
C13 C14 H14B 107.5
H14A C14 H14B 107.0
C16 C15 C14 120.9(3)
C16 C15 H15A 107.1
C14 C15 H15A 107.1
C16 C15 H15B 107.1
C14 C15 H15B 107.1
H15A C15 H15B 106.8
C17 C16 C15 120.5(4)
C17 C16 H16A 107.2
C15 C16 H16A 107.2
C17 C16 H16B 107.2
C15 C16 H16B 107.2
H16A C16 H16B 106.8
C16 C17 H17A 109.5
C16 C17 H17B 109.5
H17A C17 H17B 109.5
C16 C17 H17C 109.5
H17A C17 H17C 109.5
H17B C17 H17C 109.5
C1 O2 C2 116.1(2)
C10 O3 H3 109.5
C11 O4 H4 109.5
C7 O5 C12 114.10(18)

loop_
_geom_bond_atom_site_label_1
_geom_bond_atom_site_label_2
_geom_bond_distance
C1 O1 1.208(3)
C1 O2 1.340(3)
C1 C4 1.486(3)
C2 O2 1.448(3)
C2 C3 1.449(5)
C2 H2A 0.9900
C2 H2B 0.9900
C3 H3A 0.9800
C3 H3B 0.9800
C3 H3C 0.9800
C4 C5 1.384(3)
C4 C9 1.400(3)
C5 C6 1.388(3)
C5 H5 0.9500
C6 C7 1.402(3)
C6 C10 1.510(3)
C7 O5 1.389(3)
C7 C8 1.399(3)
C8 C9 1.385(3)
C8 C11 1.516(3)
C9 H9 0.9500
C10 O3 1.430(3)
C10 H10A 0.9900
C10 H10B 0.9900
C11 O4 1.418(3)
C11 H11A 0.9900
C11 H11B 0.9900
C12 O5 1.443(3)
C12 C13 1.472(4)
C12 H12A 0.9900
C12 H12B 0.9900
C13 C14 1.474(4)
C13 H13A 0.9900
C13 H13B 0.9900
C14 C15 1.473(4)
C14 H14A 0.9900
C14 H14B 0.9900
C15 C16 1.462(4)
C15 H15A 0.9900
C15 H15B 0.9900
C16 C17 1.456(5)
C16 H16A 0.9900
C16 H16B 0.9900
C17 H17A 0.9800
C17 H17B 0.9800
C17 H17C 0.9800
O3 H3 0.8400
O4 H4 0.8400
